data_4128840
loop_
_publ_author_name
'Bhardwaj, Rajni M.'
'McMahon, Jennifer A.'
'Nyman, Jonas'
'Price, Louise S.'
'Konar, Sumit'
'Oswald, Iain D. H.'
'Pulham, Colin R.'
'Price, Sarah L.'
'Reutzel-Edens, Susan M'

_publ_section_title
;
 A Prolific Solvate Former, Galunisertib, under the Pressure of Crystal
 Structure Prediction, Produces Ten Diverse Polymorphs.
;
_journal_issue 35
_journal_name_full 'Journal of the American Chemical Society'
_journal_page_first 13887
_journal_page_last 13897
_journal_paper_doi 10.1021/jacs.9b06634
_journal_volume 141
_journal_year 2019
_chemical_formula_sum 'C22 H19 N5 O'
_chemical_formula_weight 369.42
_space_group_crystal_system triclinic
_space_group_IT_number 2
_space_group_name_Hall '-P 1'
_space_group_name_H-M_alt 'P -1'
_atom_sites_solution_hydrogens geom
_atom_sites_solution_primary direct
_atom_sites_solution_secondary difmap
_audit_creation_method SHELXL-2018/3
_cell_angle_alpha 102.001(10)
_cell_angle_beta 105.368(11)
_cell_angle_gamma 102.349(9)
_cell_formula_units_Z 2
_cell_length_a 8.2116(11)
_cell_length_b 11.5104(14)
_cell_length_c 11.8746(18)
_cell_measurement_reflns_used 2133
_cell_measurement_temperature 100(2)
_cell_measurement_theta_max 70.56
_cell_measurement_theta_min 4.023
_cell_volume 1014.6(3)
_computing_cell_refinement 'SAINT 7.46A (Bruker-AXS, 2011)'
_computing_data_collection 'APEX2 v2011.4.0 (Bruker-AXS, 2011)'
_computing_data_reduction 'SAINT 7.46A (Bruker-AXS, 2011)'
_computing_structure_refinement 'SHELXL-2018/3 (Sheldrick, 2018)'
_computing_structure_solution 'SHELXT (Sheldrick, 2015)'
_diffrn_ambient_temperature 100(2)
_diffrn_detector_area_resol_mean 10.4
_diffrn_measured_fraction_theta_full 1.000
_diffrn_measured_fraction_theta_max 0.978
_diffrn_measurement_device_type 'Bruker Photon 100 CMOS'
_diffrn_measurement_method '\f and \w scans'
_diffrn_radiation_monochromator 'Incoatec I\mS multilayer optics'
_diffrn_radiation_type CuK\a
_diffrn_radiation_wavelength 1.54178
_diffrn_reflns_av_R_equivalents 0.2796
_diffrn_reflns_av_unetI/netI 0.1820
_diffrn_reflns_Laue_measured_fraction_full 1.000
_diffrn_reflns_Laue_measured_fraction_max 0.978
_diffrn_reflns_limit_h_max 10
_diffrn_reflns_limit_h_min -10
_diffrn_reflns_limit_k_max 14
_diffrn_reflns_limit_k_min -13
_diffrn_reflns_limit_l_max 14
_diffrn_reflns_limit_l_min -14
_diffrn_reflns_number 21129
_diffrn_reflns_point_group_measured_fraction_full 1.000
_diffrn_reflns_point_group_measured_fraction_max 0.978
_diffrn_reflns_theta_full 25.000
_diffrn_reflns_theta_max 72.693
_diffrn_reflns_theta_min 4.023
_diffrn_source 'I\mS micro-focus sealed tube'
_exptl_absorpt_coefficient_mu 0.623
_exptl_absorpt_correction_type multi-scan
_exptl_absorpt_process_details 'SADABS (Sheldrick, 2009)'
_exptl_crystal_colour colorless
_exptl_crystal_density_diffrn 1.209
_exptl_crystal_density_method 'not measured'
_exptl_crystal_description blade
_exptl_crystal_F_000 388
_exptl_crystal_size_max 0.274
_exptl_crystal_size_mid 0.039
_exptl_crystal_size_min 0.013
_exptl_transmission_factor_max 0.7535
_exptl_transmission_factor_min 0.5823
_refine_diff_density_max 1.120
_refine_diff_density_min -0.413
_refine_diff_density_rms 0.114
_refine_ls_extinction_coef 0.0132(18)
_refine_ls_extinction_expression Fc^*^=kFc[1+0.001xFc^2^\l^3^/sin(2\q)]^-1/4^
_refine_ls_extinction_method 'SHELXL-2018/3 (Sheldrick 2018)'
_refine_ls_goodness_of_fit_ref 1.027
_refine_ls_hydrogen_treatment constr
_refine_ls_matrix_type full
_refine_ls_number_parameters 255
_refine_ls_number_reflns 3946
_refine_ls_number_restraints 0
_refine_ls_restrained_S_all 1.027
_refine_ls_R_factor_all 0.2542
_refine_ls_R_factor_gt 0.1506
_refine_ls_shift/su_max 0.017
_refine_ls_shift/su_mean 0.000
_refine_ls_structure_factor_coef Fsqd
_refine_ls_weighting_details 'w=1/[\s^2^(Fo^2^)+(0.1017P)^2^+7.0958P] where P=(Fo^2^+2Fc^2^)/3'
_refine_ls_weighting_scheme calc
_refine_ls_wR_factor_gt 0.3149
_refine_ls_wR_factor_ref 0.3669
_reflns_Friedel_coverage 0.000
_reflns_number_gt 1847
_reflns_number_total 3946
_reflns_threshold_expression 'I > 2\s(I)'
_cod_data_source_file ja9b06634_si_001.cif
_cod_data_source_block Galunisertib_FORM_II
_cod_database_code 4128840
_shelx_shelxl_version_number 2018/3
_shelx_space_group_comment
;
The symmetry employed for this shelxl refinement is uniquely defined
by the following loop, which should always be used as a source of
symmetry information in preference to the above space-group names.
They are only intended as comments.
;
_shelx_estimated_absorpt_t_min 0.848
_shelx_estimated_absorpt_t_max 0.992

loop_
_space_group_symop_operation_xyz
'x, y, z'
'-x, -y, -z'

loop_
_atom_site_label
_atom_site_type_symbol
_atom_site_fract_x
_atom_site_fract_y
_atom_site_fract_z
_atom_site_U_iso_or_equiv
_atom_site_adp_type
_atom_site_occupancy
_atom_site_site_symmetry_order
_atom_site_calc_flag
_atom_site_refinement_flags_posn
_atom_site_refinement_flags_adp
O1 O -0.0229(8) 0.1530(5) 0.0729(5) 0.0427(16) Uani 1 1 d . .
N3 N 0.7115(9) 0.0992(6) 0.5714(6) 0.0325(16) Uani 1 1 d . .
N5 N 0.1292(9) 0.0347(6) 0.1564(6) 0.0393(18) Uani 1 1 d . .
H27A H 0.089954 -0.025140 0.087766 0.047 Uiso 1 1 calc R U
H27B H 0.202014 0.026556 0.221577 0.047 Uiso 1 1 calc R U
N4 N 0.3440(9) 0.2032(6) 0.7644(6) 0.0365(17) Uani 1 1 d . .
N1 N 0.3089(9) 0.5252(6) 0.6017(6) 0.0379(17) Uani 1 1 d . .
N2 N 0.6663(9) 0.0812(6) 0.6694(6) 0.0339(16) Uani 1 1 d . .
C3 C 0.4758(11) 0.3333(7) 0.5948(7) 0.0306(18) Uani 1 1 d . .
C21 C 0.0785(11) 0.1374(8) 0.1615(8) 0.035(2) Uani 1 1 d . .
C10 C 0.5587(10) 0.2300(7) 0.6000(7) 0.0320(19) Uani 1 1 d . .
C9 C 0.2604(11) 0.4294(8) 0.4991(8) 0.038(2) Uani 1 1 d . .
C6 C 0.1448(11) 0.2365(7) 0.2818(7) 0.0318(19) Uani 1 1 d . .
C2 C 0.5271(11) 0.4328(8) 0.6954(7) 0.036(2) Uani 1 1 d . .
H17 H 0.621990 0.440060 0.765149 0.044 Uiso 1 1 calc R U
C5 C 0.2791(10) 0.2331(7) 0.3790(7) 0.0336(19) Uani 1 1 d . .
H24 H 0.330439 0.166484 0.371327 0.040 Uiso 1 1 calc R U
C8 C 0.1220(11) 0.4275(8) 0.3978(8) 0.039(2) Uani 1 1 d . .
H21 H 0.066998 0.492170 0.403812 0.047 Uiso 1 1 calc R U
C16 C 0.4962(11) 0.1736(8) 0.7866(7) 0.0338(19) Uani 1 1 d . .
C15 C 0.6495(11) 0.1832(7) 0.5255(7) 0.0325(19) Uani 1 1 d . .
C13 C 0.8528(11) 0.1243(8) 0.4308(8) 0.036(2) Uani 1 1 d . .
H12A H 0.845397 0.073727 0.350281 0.043 Uiso 1 1 calc R U
H12B H 0.969886 0.186534 0.467133 0.043 Uiso 1 1 calc R U
C12 C 0.8252(11) 0.0421(8) 0.5139(8) 0.036(2) Uani 1 1 d . .
H11A H 0.764836 -0.045595 0.466919 0.044 Uiso 1 1 calc R U
H11B H 0.937692 0.047538 0.574546 0.044 Uiso 1 1 calc R U
C11 C 0.5712(11) 0.1627(7) 0.6868(7) 0.0322(19) Uani 1 1 d . .
C7 C 0.0652(12) 0.3346(8) 0.2912(8) 0.041(2) Uani 1 1 d . .
H22 H -0.027031 0.335833 0.223742 0.050 Uiso 1 1 calc R U
C1 C 0.4378(12) 0.5241(8) 0.6943(8) 0.043(2) Uani 1 1 d . .
H18 H 0.473572 0.590566 0.766371 0.051 Uiso 1 1 calc R U
C4 C 0.3412(11) 0.3298(8) 0.4913(8) 0.035(2) Uani 1 1 d . .
C14 C 0.7045(12) 0.1889(8) 0.4180(8) 0.040(2) Uani 1 1 d . .
H13A H 0.749059 0.275913 0.417877 0.048 Uiso 1 1 calc R U
H13B H 0.605192 0.144648 0.341944 0.048 Uiso 1 1 calc R U
C20 C 0.2717(12) 0.2186(8) 0.8545(8) 0.040(2) Uani 1 1 d . .
C17 C 0.5766(14) 0.1524(10) 0.8955(9) 0.056(3) Uani 1 1 d . .
H5 H 0.684617 0.131516 0.908782 0.068 Uiso 1 1 calc R U
C22 C 0.1098(13) 0.2636(10) 0.8284(9) 0.059(3) Uani 1 1 d . .
H1A H 0.128588 0.331094 0.790478 0.088 Uiso 1 1 calc R U
H1B H 0.087193 0.293743 0.904609 0.088 Uiso 1 1 calc R U
H1C H 0.008279 0.195196 0.772982 0.088 Uiso 1 1 calc R U
C18 C 0.4967(16) 0.1621(10) 0.9845(9) 0.065(3) Uani 1 1 d . .
H6 H 0.545610 0.143375 1.058152 0.078 Uiso 1 1 calc R U
C19 C 0.3475(15) 0.1989(10) 0.9654(10) 0.060(3) Uani 1 1 d . .
H1 H 0.295270 0.210972 1.027802 0.071 Uiso 1 1 calc R U

loop_
_atom_site_aniso_label
_atom_site_aniso_U_11
_atom_site_aniso_U_22
_atom_site_aniso_U_33
_atom_site_aniso_U_23
_atom_site_aniso_U_13
_atom_site_aniso_U_12
O1 0.047(4) 0.044(4) 0.033(3) 0.008(3) 0.002(3) 0.021(3)
N3 0.042(4) 0.032(4) 0.031(4) 0.011(3) 0.017(3) 0.017(3)
N5 0.058(5) 0.037(4) 0.019(4) 0.007(3) 0.006(3) 0.015(4)
N4 0.033(4) 0.033(4) 0.037(4) 0.008(3) 0.008(3) 0.002(3)
N1 0.049(4) 0.031(4) 0.033(4) 0.010(3) 0.010(4) 0.015(3)
N2 0.041(4) 0.029(4) 0.031(4) 0.008(3) 0.011(3) 0.010(3)
C3 0.038(5) 0.025(4) 0.033(5) 0.009(3) 0.018(4) 0.009(4)
C21 0.039(5) 0.032(5) 0.040(5) 0.017(4) 0.015(4) 0.013(4)
C10 0.033(4) 0.038(5) 0.028(4) 0.013(4) 0.008(4) 0.012(4)
C9 0.043(5) 0.029(5) 0.046(6) 0.013(4) 0.018(4) 0.009(4)
C6 0.040(5) 0.033(5) 0.029(4) 0.015(4) 0.013(4) 0.017(4)
C2 0.044(5) 0.040(5) 0.026(4) 0.016(4) 0.011(4) 0.008(4)
C5 0.035(5) 0.029(5) 0.037(5) 0.011(4) 0.012(4) 0.008(4)
C8 0.041(5) 0.038(5) 0.046(6) 0.017(4) 0.017(4) 0.015(4)
C16 0.039(5) 0.044(5) 0.021(4) 0.013(4) 0.006(4) 0.019(4)
C15 0.038(5) 0.037(5) 0.028(5) 0.016(4) 0.010(4) 0.015(4)
C13 0.037(5) 0.035(5) 0.045(5) 0.015(4) 0.022(4) 0.018(4)
C12 0.038(5) 0.035(5) 0.044(5) 0.018(4) 0.014(4) 0.018(4)
C11 0.039(5) 0.028(4) 0.030(5) 0.013(3) 0.011(4) 0.006(4)
C7 0.044(5) 0.038(5) 0.047(6) 0.018(4) 0.016(5) 0.014(4)
C1 0.044(5) 0.045(6) 0.035(5) 0.011(4) 0.008(4) 0.011(4)
C4 0.036(5) 0.036(5) 0.038(5) 0.015(4) 0.010(4) 0.014(4)
C14 0.053(6) 0.034(5) 0.044(5) 0.023(4) 0.021(5) 0.017(4)
C20 0.040(5) 0.042(5) 0.042(5) 0.008(4) 0.020(4) 0.010(4)
C17 0.063(7) 0.069(7) 0.049(6) 0.025(5) 0.018(5) 0.035(6)
C22 0.048(6) 0.068(7) 0.053(7) 0.002(5) 0.017(5) 0.017(5)
C18 0.104(9) 0.072(8) 0.030(5) 0.015(5) 0.023(6) 0.049(7)
C19 0.073(7) 0.061(7) 0.069(8) 0.025(6) 0.047(6) 0.032(6)

loop_
_atom_type_symbol
_atom_type_description
_atom_type_scat_dispersion_real
_atom_type_scat_dispersion_imag
_atom_type_scat_source
C C 0.0181 0.0091 'International Tables Vol C Tables 4.2.6.8 and 6.1.1.4'
H H 0.0000 0.0000 'International Tables Vol C Tables 4.2.6.8 and 6.1.1.4'
N N 0.0311 0.0180 'International Tables Vol C Tables 4.2.6.8 and 6.1.1.4'
O O 0.0492 0.0322 'International Tables Vol C Tables 4.2.6.8 and 6.1.1.4'

loop_
_geom_angle_atom_site_label_1
_geom_angle_atom_site_label_2
_geom_angle_atom_site_label_3
_geom_angle
C15 N3 N2 114.4(6)
C15 N3 C12 117.2(6)
N2 N3 C12 128.3(6)
C21 N5 H27A 120.0
C21 N5 H27B 120.0
H27A N5 H27B 120.0
C16 N4 C20 118.3(7)
C1 N1 C9 116.3(7)
N3 N2 C11 103.1(6)
C2 C3 C4 118.4(7)
C2 C3 C10 119.4(7)
C4 C3 C10 122.2(7)
O1 C21 N5 122.3(8)
O1 C21 C6 119.2(7)
N5 C21 C6 118.4(7)
C11 C10 C15 104.4(7)
C11 C10 C3 127.1(7)
C15 C10 C3 128.4(7)
N1 C9 C8 117.8(8)
N1 C9 C4 122.8(8)
C8 C9 C4 119.4(8)
C5 C6 C7 121.0(8)
C5 C6 C21 121.6(7)
C7 C6 C21 117.4(7)
C3 C2 C1 119.3(8)
C3 C2 H17 120.4
C1 C2 H17 120.4
C6 C5 C4 120.2(7)
C6 C5 H24 119.9
C4 C5 H24 119.9
C7 C8 C9 121.6(8)
C7 C8 H21 119.2
C9 C8 H21 119.2
N4 C16 C17 122.4(8)
N4 C16 C11 115.6(7)
C17 C16 C11 122.0(8)
N3 C15 C10 106.4(7)
N3 C15 C14 107.8(7)
C10 C15 C14 145.7(7)
C12 C13 C14 106.3(6)
C12 C13 H12A 110.5
C14 C13 H12A 110.5
C12 C13 H12B 110.5
C14 C13 H12B 110.5
H12A C13 H12B 108.7
N3 C12 C13 99.9(6)
N3 C12 H11A 111.8
C13 C12 H11A 111.8
N3 C12 H11B 111.8
C13 C12 H11B 111.8
H11A C12 H11B 109.5
N2 C11 C10 111.6(7)
N2 C11 C16 121.0(7)
C10 C11 C16 127.4(7)
C8 C7 C6 119.7(8)
C8 C7 H22 120.2
C6 C7 H22 120.2
N1 C1 C2 125.3(9)
N1 C1 H18 117.3
C2 C1 H18 117.3
C3 C4 C9 117.8(8)
C3 C4 C5 124.0(7)
C9 C4 C5 118.2(7)
C15 C14 C13 104.1(7)
C15 C14 H13A 110.9
C13 C14 H13A 110.9
C15 C14 H13B 110.9
C13 C14 H13B 110.9
H13A C14 H13B 109.0
N4 C20 C19 121.4(8)
N4 C20 C22 115.9(8)
C19 C20 C22 122.6(8)
C16 C17 C18 118.8(9)
C16 C17 H5 120.6
C18 C17 H5 120.6
C20 C22 H1A 109.5
C20 C22 H1B 109.5
H1A C22 H1B 109.5
C20 C22 H1C 109.5
H1A C22 H1C 109.5
H1B C22 H1C 109.5
C19 C18 C17 119.2(10)
C19 C18 H6 120.4
C17 C18 H6 120.4
C18 C19 C20 119.7(9)
C18 C19 H1 120.1
C20 C19 H1 120.2

loop_
_geom_bond_atom_site_label_1
_geom_bond_atom_site_label_2
_geom_bond_distance
O1 C21 1.229(9)
N3 C15 1.332(9)
N3 N2 1.353(9)
N3 C12 1.478(10)
N5 C21 1.331(10)
N5 H27A 0.8800
N5 H27B 0.8800
N4 C16 1.339(10)
N4 C20 1.354(10)
N1 C1 1.312(10)
N1 C9 1.362(10)
N2 C11 1.361(10)
C3 C2 1.369(11)
C3 C4 1.405(11)
C3 C10 1.495(10)
C21 C6 1.510(11)
C10 C11 1.409(10)
C10 C15 1.397(11)
C9 C8 1.411(12)
C9 C4 1.441(11)
C6 C5 1.383(11)
C6 C7 1.420(11)
C2 C1 1.405(11)
C2 H17 0.9500
C5 C4 1.435(11)
C5 H24 0.9500
C8 C7 1.369(12)
C8 H21 0.9500
C16 C17 1.384(12)
C16 C11 1.469(11)
C15 C14 1.472(11)
C13 C12 1.528(10)
C13 C14 1.548(11)
C13 H12A 0.9900
C13 H12B 0.9900
C12 H11A 0.9900
C12 H11B 0.9900
C7 H22 0.9500
C1 H18 0.9500
C14 H13A 0.9900
C14 H13B 0.9900
C20 C19 1.387(13)
C20 C22 1.508(12)
C17 C18 1.382(13)
C17 H5 0.9500
C22 H1A 0.9800
C22 H1B 0.9800
C22 H1C 0.9800
C18 C19 1.359(14)
C18 H6 0.9500
C19 H1 0.9500

loop_
_geom_torsion_atom_site_label_1
_geom_torsion_atom_site_label_2
_geom_torsion_atom_site_label_3
_geom_torsion_atom_site_label_4
_geom_torsion
C15 N3 N2 C11 -1.2(9)
C12 N3 N2 C11 176.0(7)
C2 C3 C10 C11 53.3(12)
C4 C3 C10 C11 -124.1(9)
C2 C3 C10 C15 -122.6(10)
C4 C3 C10 C15 59.9(12)
C1 N1 C9 C8 179.9(8)
C1 N1 C9 C4 1.5(12)
O1 C21 C6 C5 -169.8(8)
N5 C21 C6 C5 11.7(12)
O1 C21 C6 C7 9.5(12)
N5 C21 C6 C7 -168.9(8)
C4 C3 C2 C1 3.4(12)
C10 C3 C2 C1 -174.1(7)
C7 C6 C5 C4 -0.4(12)
C21 C6 C5 C4 178.9(7)
N1 C9 C8 C7 180.0(8)
C4 C9 C8 C7 -1.5(13)
C20 N4 C16 C17 3.3(13)
C20 N4 C16 C11 -177.8(7)
N2 N3 C15 C10 2.0(9)
C12 N3 C15 C10 -175.5(7)
N2 N3 C15 C14 -178.1(7)
C12 N3 C15 C14 4.4(10)
C11 C10 C15 N3 -1.9(9)
C3 C10 C15 N3 174.8(8)
C11 C10 C15 C14 178.4(13)
C3 C10 C15 C14 -5(2)
C15 N3 C12 C13 9.6(9)
N2 N3 C12 C13 -167.6(7)
C14 C13 C12 N3 -18.6(8)
N3 N2 C11 C10 -0.1(9)
N3 N2 C11 C16 -179.7(7)
C15 C10 C11 N2 1.2(10)
C3 C10 C11 N2 -175.5(7)
C15 C10 C11 C16 -179.2(8)
C3 C10 C11 C16 4.1(14)
N4 C16 C11 N2 -148.0(8)
C17 C16 C11 N2 30.8(13)
N4 C16 C11 C10 32.4(13)
C17 C16 C11 C10 -148.8(9)
C9 C8 C7 C6 0.9(13)
C5 C6 C7 C8 0.1(12)
C21 C6 C7 C8 -179.3(8)
C9 N1 C1 C2 -0.4(13)
C3 C2 C1 N1 -2.2(13)
C2 C3 C4 C9 -2.3(11)
C10 C3 C4 C9 175.1(7)
C2 C3 C4 C5 178.0(8)
C10 C3 C4 C5 -4.6(12)
N1 C9 C4 C3 -0.2(12)
C8 C9 C4 C3 -178.6(8)
N1 C9 C4 C5 179.6(8)
C8 C9 C4 C5 1.2(12)
C6 C5 C4 C3 179.5(8)
C6 C5 C4 C9 -0.2(11)
N3 C15 C14 C13 -16.2(9)
C10 C15 C14 C13 163.6(13)
C12 C13 C14 C15 22.0(9)
C16 N4 C20 C19 -3.1(13)
C16 N4 C20 C22 174.4(8)
N4 C16 C17 C18 0.0(15)
C11 C16 C17 C18 -178.8(9)
C16 C17 C18 C19 -3.6(16)
C17 C18 C19 C20 3.9(17)
N4 C20 C19 C18 -0.6(15)
C22 C20 C19 C18 -177.9(10)
